data_9003868
loop_
_publ_author_name
'Domeneghetti, M. C.'
'Zema, M.'
'Tazzoli, V.'

_publ_section_title
;
 Kinetics of Fe2+-Mg order-disorder in P2_1/c pigeonite
 Sample: N.13, annealed at T = 750 C for t = 250 min
;
_journal_name_full 'American Mineralogist'
_journal_page_first 1816
_journal_page_last 1823
_journal_paper_doi 10.2138/am.2005.1773
_journal_volume 90
_journal_year 2005
_chemical_compound_source 'Parana, Brazil'
_chemical_formula_sum 'Al0.016 Ca0.191 Fe0.85 Mg0.917 Mn0.029 Na0.003 O6 Si1.984 Ti0.01'
_chemical_name_mineral Pigeonite
_space_group_IT_number 14
_symmetry_space_group_name_Hall '-P 2ybc'
_symmetry_space_group_name_H-M 'P 1 21/c 1'
_cell_angle_alpha 90
_cell_angle_beta 108.469
_cell_angle_gamma 90
_cell_length_a 9.7109
_cell_length_b 8.9437
_cell_length_c 5.2477
_cell_formula_units_Z 4
_cell_volume 432.296
_database_code_amcsd 0003992
_exptl_crystal_density_diffrn 3.560
_exptl_crystal_thermal_history 'annealed at T = 750 C for t = 250 min'
_cod_original_formula_sum 'Mg.917 Fe.85 Ca.191 Mn.029 Na.003 Ti.01 Si1.984 Al.016 O6'
_cod_database_code 9003868

loop_
_space_group_symop_operation_xyz
x,y,z
x,1/2-y,1/2+z
-x,1/2+y,1/2-z
-x,-y,-z

loop_
_atom_site_aniso_label
_atom_site_aniso_U_11
_atom_site_aniso_U_22
_atom_site_aniso_U_33
_atom_site_aniso_U_12
_atom_site_aniso_U_13
_atom_site_aniso_U_23
MgM2A 0.01044 0.01153 0.00723 0.00066 0.00069 0.00180
FeM2A 0.01044 0.01153 0.00723 0.00066 0.00069 0.00180
CaM2A 0.01044 0.01153 0.00723 0.00066 0.00069 0.00180
MnM2A 0.01044 0.01153 0.00723 0.00066 0.00069 0.00180
NaM2A 0.01044 0.01153 0.00723 0.00066 0.00069 0.00180
MgM1 0.00809 0.00680 0.00766 0.00015 0.00240 0.00040
Fe2+M1 0.00809 0.00680 0.00766 0.00015 0.00240 0.00040
Fe3+M1 0.00809 0.00680 0.00766 0.00015 0.00240 0.00040
TiM1 0.00809 0.00680 0.00766 0.00015 0.00240 0.00040
MnM1 0.00809 0.00680 0.00766 0.00015 0.00240 0.00040
SiA 0.00632 0.00635 0.00981 -0.00055 0.00348 -0.00061
SiB 0.00660 0.00623 0.00779 -0.00095 0.00275 -0.00088
AlB 0.00660 0.00623 0.00779 -0.00095 0.00275 -0.00088
O1A 0.00680 0.00983 0.00921 0.00020 0.00243 -0.00018
O2A 0.01311 0.00842 0.01307 -0.00335 0.00625 -0.00141
O3A 0.00920 0.02225 0.02056 0.00027 0.00408 0.01376
O1B 0.00721 0.00961 0.01007 0.00029 0.00305 -0.00031
O2B 0.01528 0.01150 0.02100 -0.00603 0.01027 -0.00742
O3B 0.00797 0.01947 0.01300 0.00030 0.00337 0.00756

loop_
_atom_site_label
_atom_site_fract_x
_atom_site_fract_y
_atom_site_fract_z
_atom_site_occupancy
_atom_site_U_iso_or_equiv
MgM2A 0.25537 0.01698 0.22776 0.18680 ?
FeM2A 0.25537 0.01698 0.22776 0.59390 ?
CaM2A 0.25537 0.01698 0.22776 0.09370 ?
MnM2A 0.25537 0.01698 0.22776 0.02540 ?
NaM2A 0.25537 0.01698 0.22776 0.00290 ?
CaM2B 0.25438 0.05202 0.25019 0.09730 0.01028
MgM1 0.25044 0.65452 0.23129 0.73000 ?
Fe2+M1 0.25044 0.65452 0.23129 0.24150 ?
Fe3+M1 0.25044 0.65452 0.23129 0.01480 ?
TiM1 0.25044 0.65452 0.23129 0.01010 ?
MnM1 0.25044 0.65452 0.23129 0.00360 ?
SiA 0.04278 0.34053 0.27722 1.00000 ?
SiB 0.54956 0.83739 0.23844 0.98400 ?
AlB 0.54956 0.83739 0.23844 0.01600 ?
O1A 0.86761 0.33838 0.16939 1.00000 ?
O2A 0.12179 0.49930 0.33173 1.00000 ?
O3A 0.10416 0.26217 0.57814 1.00000 ?
O1B 0.37366 0.83681 0.13465 1.00000 ?
O2B 0.62918 0.98727 0.37329 1.00000 ?
O3B 0.60483 0.70877 0.48050 1.00000 ?

loop_
_cod_related_entry_id
_cod_related_entry_database
_cod_related_entry_code
1 AMCSD 0003992
